data_7132422
loop_
_publ_author_name
'Biswas, Subhamoy'
'Shit, Sudip'
'Behera, Bipin Kumar'
'Sahu, Archana Kumari'
'Saikia, Anil K.'

_publ_section_title
;
 Leveraging cascade alkynyl Prins cyclization towards the stereoselective
 synthesis of spiro-furan quinazolinone scaffolds.
;
_journal_issue 96
_journal_name_full 'Chemical communications (Cambridge, England)'
_journal_page_first 14301
_journal_page_last 14304
_journal_paper_doi 10.1039/d3cc04464e
_journal_volume 59
_journal_year 2023
_chemical_formula_moiety 'C26 H24 N2 O2'
_chemical_formula_sum 'C26 H24 N2 O2'
_chemical_formula_weight 396.47
_space_group_crystal_system monoclinic
_space_group_IT_number 14
_space_group_name_Hall '-P 2yn'
_space_group_name_H-M_alt 'P 1 21/n 1'
_atom_sites_solution_hydrogens geom
_atom_sites_solution_primary iterative
_audit_creation_date 2023-06-23
_audit_creation_method
;
Olex2 1.5
(compiled 2022.04.07 svn.rca3783a0 for OlexSys, GUI svn.r6498)
;
_audit_update_record
;
2023-07-05 deposited with the CCDC.	2023-11-08 downloaded from the CCDC.
;
_cell_angle_alpha 90
_cell_angle_beta 97.791(3)
_cell_angle_gamma 90
_cell_formula_units_Z 4
_cell_length_a 12.1441(13)
_cell_length_b 10.4866(11)
_cell_length_c 21.897(2)
_cell_measurement_reflns_used 9831
_cell_measurement_temperature 298(2)
_cell_measurement_theta_max 26.38
_cell_measurement_theta_min 2.16
_cell_volume 2762.8(5)
_computing_cell_refinement 'SAINT V8.40B (?, 2016)'
_computing_data_reduction 'SAINT V8.40B (?, 2016)'
_computing_molecular_graphics 'Olex2 1.5 (Dolomanov et al., 2009)'
_computing_publication_material 'Olex2 1.5 (Dolomanov et al., 2009)'
_computing_structure_refinement 'XL  (Sheldrick, 2008)'
_computing_structure_solution 'olex2.solve 1.5 (Bourhis et al., 2015)'
_diffrn_ambient_temperature 298.00
_diffrn_measured_fraction_theta_full 0.994
_diffrn_measured_fraction_theta_max 0.994
_diffrn_measurement_device_type 'Bruker APEX-II CCD'
_diffrn_measurement_method '\f and \w scans'
_diffrn_radiation_type MoK\a
_diffrn_radiation_wavelength 0.71073
_diffrn_reflns_av_R_equivalents 0.0358
_diffrn_reflns_av_unetI/netI 0.0164
_diffrn_reflns_Laue_measured_fraction_full 0.994
_diffrn_reflns_Laue_measured_fraction_max 0.994
_diffrn_reflns_limit_h_max 14
_diffrn_reflns_limit_h_min -14
_diffrn_reflns_limit_k_max 12
_diffrn_reflns_limit_k_min -12
_diffrn_reflns_limit_l_max 26
_diffrn_reflns_limit_l_min -26
_diffrn_reflns_number 62523
_diffrn_reflns_point_group_measured_fraction_full 0.994
_diffrn_reflns_point_group_measured_fraction_max 0.994
_diffrn_reflns_theta_full 25.000
_diffrn_reflns_theta_max 25.000
_diffrn_reflns_theta_min 2.044
_diffrn_source_current 1.4
_diffrn_source_power 0.07
_diffrn_source_voltage 50.0
_diffrn_standards_number 0
_exptl_absorpt_coefficient_mu 0.061
_exptl_absorpt_correction_T_max 0.7454
_exptl_absorpt_correction_T_min 0.6596
_exptl_absorpt_correction_type none
_exptl_absorpt_process_details
;
SADABS-2016/2 (Bruker,2016/2) was used for absorption correction.
wR2(int) was 0.1488 before and 0.0547 after correction.
The Ratio of minimum to maximum transmission is 0.8849.
The \l/2 correction factor is Not present.
;
_exptl_crystal_colour Colorless
_exptl_crystal_density_diffrn 0.953
_exptl_crystal_description Block
_exptl_crystal_F_000 840
_exptl_crystal_recrystallization_method 'Re-crystallisation from solvent: Ethyl acetate and methanol'
_refine_diff_density_max 0.131
_refine_diff_density_min -0.170
_refine_diff_density_rms 0.035
_refine_ls_extinction_method none
_refine_ls_goodness_of_fit_ref 1.061
_refine_ls_hydrogen_treatment constr
_refine_ls_matrix_type full
_refine_ls_number_parameters 273
_refine_ls_number_reflns 4835
_refine_ls_number_restraints 0
_refine_ls_restrained_S_all 1.061
_refine_ls_R_factor_all 0.0675
_refine_ls_R_factor_gt 0.0528
_refine_ls_shift/su_max 0.000
_refine_ls_shift/su_mean 0.000
_refine_ls_structure_factor_coef Fsqd
_refine_ls_weighting_details 'w=1/[\s^2^(Fo^2^)+(0.0939P)^2^+0.5925P] where P=(Fo^2^+2Fc^2^)/3'
_refine_ls_weighting_scheme calc
_refine_ls_wR_factor_gt 0.1520
_refine_ls_wR_factor_ref 0.1771
_reflns_Friedel_coverage 0.000
_reflns_number_gt 3680
_reflns_number_total 4835
_reflns_threshold_expression 'I > 2\s(I)'
_cod_data_source_file d3cc04464e2.cif
_cod_data_source_block sb_c_145_0m_a
_cod_original_cell_volume 2762.9(5)
_cod_database_code 7132422
_shelx_shelxl_version_number 2019/1
_shelx_space_group_comment
;
The symmetry employed for this shelxl refinement is uniquely defined
by the following loop, which should always be used as a source of
symmetry information in preference to the above space-group names.
They are only intended as comments.
;
_olex2_refinement_description
;
1. Fixed Uiso
 At 1.2 times of:
  All C(H) groups, All C(H,H) groups, All N(H) groups
 At 1.5 times of:
  All C(H,H,H) groups
2.a Secondary CH2 refined with riding coordinates:
 C17(H17A,H17B), C16(H16A,H16B)
2.b Aromatic/amide H refined with riding coordinates:
 N1(H1), C19(H19), C2(H2), C5(H5), C21(H21), C14(H14), C10(H10), C3(H3),
 C22(H22), C4(H4), C25(H25), C11(H11), C13(H13), C24(H24)
2.c Idealised Me refined as rotating group:
 C26(H26A,H26B,H26C), C15(H15A,H15B,H15C)
;
_smtbx_masks_void_probe_radius 1.2
_smtbx_masks_void_truncation_radius 1.2
_olex2_submission_special_instructions 'No special instructions were received'

loop_
_space_group_symop_operation_xyz
'x, y, z'
'-x+1/2, y+1/2, -z+1/2'
'-x, -y, -z'
'x-1/2, -y-1/2, z-1/2'

loop_
_atom_site_label
_atom_site_type_symbol
_atom_site_fract_x
_atom_site_fract_y
_atom_site_fract_z
_atom_site_U_iso_or_equiv
_atom_site_adp_type
_atom_site_occupancy
_atom_site_site_symmetry_order
_atom_site_calc_flag
_atom_site_refinement_flags_posn
_atom_site_refinement_flags_adp
_atom_site_refinement_flags_occupancy
_atom_site_disorder_assembly
_atom_site_disorder_group
O2 O 0.72277(10) 0.13779(12) 0.69499(6) 0.0615(3) Uani 1 1 d . . . . .
O1 O 0.54777(13) 0.16063(13) 0.51731(6) 0.0773(4) Uani 1 1 d . . . . .
N2 N 0.57897(12) 0.20693(13) 0.61972(6) 0.0556(4) Uani 1 1 d . . . . .
N1 N 0.52030(14) 0.00561(15) 0.58496(7) 0.0679(5) Uani 1 1 d . . . . .
H1 H 0.508550 -0.048463 0.555257 0.081 Uiso 1 1 calc R U . . .
C18 C 0.58688(14) 0.27022(16) 0.72926(7) 0.0529(4) Uani 1 1 d . . . . .
C8 C 0.60495(14) 0.16431(16) 0.68369(7) 0.0521(4) Uani 1 1 d . . . . .
C1 C 0.54311(13) 0.04273(16) 0.69361(8) 0.0532(4) Uani 1 1 d . . . . .
C6 C 0.50771(15) -0.03582(17) 0.64366(8) 0.0578(4) Uani 1 1 d . . . . .
C9 C 0.61436(16) 0.33377(17) 0.60478(7) 0.0571(5) Uani 1 1 d . . . . .
C19 C 0.48715(15) 0.31985(18) 0.73083(8) 0.0593(5) Uani 1 1 d . . . . .
H19 H 0.431578 0.285672 0.702090 0.071 Uiso 1 1 calc R U . . .
C7 C 0.54989(16) 0.12565(18) 0.57125(8) 0.0601(5) Uani 1 1 d . . . . .
C20 C 0.44914(15) 0.41941(18) 0.77007(8) 0.0587(5) Uani 1 1 d . . . . .
C2 C 0.52767(16) 0.00153(19) 0.75210(9) 0.0637(5) Uani 1 1 d . . . . .
H2 H 0.549331 0.053862 0.785886 0.076 Uiso 1 1 calc R U . . .
C5 C 0.46031(17) -0.15394(18) 0.65266(10) 0.0685(5) Uani 1 1 d . . . . .
H5 H 0.437445 -0.206364 0.619071 0.082 Uiso 1 1 calc R U . . .
C17 C 0.69593(16) 0.2938(2) 0.76829(10) 0.0694(5) Uani 1 1 d . . . . .
H17A H 0.687015 0.298405 0.811591 0.083 Uiso 1 1 calc R U . . .
H17B H 0.729455 0.372434 0.756447 0.083 Uiso 1 1 calc R U . . .
C21 C 0.51837(17) 0.49772(19) 0.80960(9) 0.0676(5) Uani 1 1 d . . . . .
H21 H 0.595077 0.489442 0.811965 0.081 Uiso 1 1 calc R U . . .
C14 C 0.72461(19) 0.3638(2) 0.60718(10) 0.0751(6) Uani 1 1 d . . . . .
H14 H 0.778857 0.302906 0.619326 0.090 Uiso 1 1 calc R U . . .
C16 C 0.76529(17) 0.1796(2) 0.75550(10) 0.0753(6) Uani 1 1 d . . . . .
H16A H 0.842937 0.203292 0.757623 0.090 Uiso 1 1 calc R U . . .
H16B H 0.758777 0.112610 0.785331 0.090 Uiso 1 1 calc R U . . .
C10 C 0.5355(2) 0.4259(2) 0.58679(10) 0.0750(6) Uani 1 1 d . . . . .
H10 H 0.460400 0.406663 0.585410 0.090 Uiso 1 1 calc R U . . .
C3 C 0.48079(18) -0.1156(2) 0.76099(10) 0.0726(6) Uani 1 1 d . . . . .
H3 H 0.471848 -0.142165 0.800548 0.087 Uiso 1 1 calc R U . . .
C22 C 0.4743(2) 0.5874(2) 0.84523(10) 0.0759(6) Uani 1 1 d . . . . .
H22 H 0.522479 0.638525 0.871261 0.091 Uiso 1 1 calc R U . . .
C23 C 0.3615(2) 0.6043(2) 0.84385(10) 0.0745(6) Uani 1 1 d . . . . .
C4 C 0.44720(17) -0.1934(2) 0.71122(10) 0.0718(5) Uani 1 1 d . . . . .
H4 H 0.415678 -0.272446 0.717167 0.086 Uiso 1 1 calc R U . . .
C12 C 0.6766(2) 0.5781(2) 0.57271(10) 0.0809(6) Uani 1 1 d . . . . .
C25 C 0.33539(17) 0.4393(2) 0.76789(11) 0.0797(6) Uani 1 1 d . . . . .
H25 H 0.286498 0.390238 0.741179 0.096 Uiso 1 1 calc R U . . .
C11 C 0.5672(2) 0.5465(2) 0.57081(10) 0.0849(7) Uani 1 1 d . . . . .
H11 H 0.513018 0.607320 0.558512 0.102 Uiso 1 1 calc R U . . .
C13 C 0.7549(2) 0.4865(2) 0.59127(11) 0.0889(7) Uani 1 1 d . . . . .
H13 H 0.829861 0.506678 0.593277 0.107 Uiso 1 1 calc R U . . .
C24 C 0.2931(2) 0.5292(2) 0.80399(11) 0.0852(7) Uani 1 1 d . . . . .
H24 H 0.216549 0.539235 0.801318 0.102 Uiso 1 1 calc R U . . .
C26 C 0.3147(3) 0.7029(3) 0.88367(13) 0.1060(9) Uani 1 1 d . . . . .
H26A H 0.312956 0.784489 0.863679 0.159 Uiso 1 1 calc R U . . .
H26B H 0.360723 0.707861 0.922857 0.159 Uiso 1 1 calc R U . . .
H26C H 0.240646 0.678944 0.889738 0.159 Uiso 1 1 calc R U . . .
C15 C 0.7114(3) 0.7102(3) 0.55419(14) 0.1171(10) Uani 1 1 d . . . . .
H15A H 0.686363 0.723640 0.511185 0.176 Uiso 1 1 calc R U . . .
H15B H 0.790947 0.717098 0.561630 0.176 Uiso 1 1 calc R U . . .
H15C H 0.678968 0.773239 0.578044 0.176 Uiso 1 1 calc R U . . .

loop_
_atom_site_aniso_label
_atom_site_aniso_U_11
_atom_site_aniso_U_22
_atom_site_aniso_U_33
_atom_site_aniso_U_23
_atom_site_aniso_U_13
_atom_site_aniso_U_12
O2 0.0520(7) 0.0689(8) 0.0626(8) -0.0017(6) 0.0040(5) 0.0031(6)
O1 0.1140(12) 0.0676(9) 0.0488(8) -0.0058(6) 0.0058(7) -0.0094(8)
N2 0.0682(9) 0.0518(8) 0.0456(8) -0.0020(6) 0.0034(6) -0.0005(7)
N1 0.0950(12) 0.0559(9) 0.0518(9) -0.0092(7) 0.0071(8) -0.0081(8)
C18 0.0579(10) 0.0538(10) 0.0461(9) -0.0017(7) 0.0033(7) -0.0047(8)
C8 0.0515(9) 0.0572(10) 0.0465(9) 0.0002(7) 0.0022(7) 0.0016(7)
C1 0.0517(9) 0.0530(10) 0.0541(10) -0.0014(8) 0.0048(7) 0.0037(7)
C6 0.0604(10) 0.0538(10) 0.0584(10) -0.0031(8) 0.0052(8) 0.0020(8)
C9 0.0735(12) 0.0527(10) 0.0440(9) -0.0033(7) 0.0045(8) -0.0025(8)
C19 0.0586(11) 0.0640(11) 0.0544(10) -0.0092(8) 0.0042(8) -0.0041(9)
C7 0.0708(12) 0.0580(11) 0.0504(10) -0.0057(8) 0.0045(8) 0.0002(9)
C20 0.0624(11) 0.0585(10) 0.0561(10) -0.0033(8) 0.0108(8) -0.0024(8)
C2 0.0710(12) 0.0626(11) 0.0572(11) 0.0008(9) 0.0072(9) -0.0028(9)
C5 0.0755(13) 0.0550(11) 0.0729(13) -0.0070(9) 0.0023(10) -0.0032(9)
C17 0.0669(12) 0.0719(12) 0.0656(12) -0.0108(10) -0.0053(9) -0.0057(10)
C21 0.0693(12) 0.0627(12) 0.0714(12) -0.0077(10) 0.0118(9) -0.0046(9)
C14 0.0783(14) 0.0701(13) 0.0771(14) 0.0117(10) 0.0108(11) -0.0024(10)
C16 0.0612(12) 0.0877(14) 0.0717(13) -0.0080(11) -0.0098(9) 0.0005(10)
C10 0.0854(14) 0.0637(12) 0.0738(13) 0.0008(10) 0.0037(10) 0.0045(11)
C3 0.0803(13) 0.0684(12) 0.0699(13) 0.0108(10) 0.0133(10) -0.0009(10)
C22 0.0931(16) 0.0641(12) 0.0690(13) -0.0127(10) 0.0056(11) -0.0060(11)
C23 0.0963(16) 0.0648(12) 0.0656(12) 0.0013(10) 0.0229(11) 0.0105(11)
C4 0.0716(12) 0.0583(11) 0.0853(15) 0.0066(10) 0.0094(10) -0.0043(9)
C12 0.120(2) 0.0643(13) 0.0560(12) 0.0028(10) 0.0023(11) -0.0117(13)
C25 0.0651(12) 0.0845(14) 0.0894(15) -0.0238(12) 0.0101(10) -0.0003(11)
C11 0.118(2) 0.0578(12) 0.0761(15) 0.0039(10) 0.0010(13) 0.0085(12)
C13 0.0957(16) 0.0862(16) 0.0843(16) 0.0114(13) 0.0105(12) -0.0212(14)
C24 0.0732(13) 0.0865(15) 0.0992(17) -0.0192(13) 0.0236(12) 0.0048(12)
C26 0.136(2) 0.0920(18) 0.0932(18) -0.0192(14) 0.0282(16) 0.0235(17)
C15 0.172(3) 0.0739(16) 0.101(2) 0.0185(14) 0.0018(19) -0.0247(17)

loop_
_atom_type_symbol
_atom_type_description
_atom_type_scat_dispersion_real
_atom_type_scat_dispersion_imag
_atom_type_scat_source
C C 0.0033 0.0016 'International Tables Vol C Tables 4.2.6.8 and 6.1.1.4'
H H 0.0000 0.0000 'International Tables Vol C Tables 4.2.6.8 and 6.1.1.4'
N N 0.0061 0.0033 'International Tables Vol C Tables 4.2.6.8 and 6.1.1.4'
O O 0.0106 0.0060 'International Tables Vol C Tables 4.2.6.8 and 6.1.1.4'

loop_
_geom_angle_atom_site_label_1
_geom_angle_atom_site_label_2
_geom_angle_atom_site_label_3
_geom_angle
_geom_angle_site_symmetry_1
_geom_angle_site_symmetry_3
_geom_angle_publ_flag
C16 O2 C8 108.99(13) . . ?
C9 N2 C8 117.67(13) . . ?
C7 N2 C8 123.45(15) . . ?
C7 N2 C9 116.72(14) . . ?
C6 N1 H1 117.9 . . ?
C7 N1 H1 117.9 . . ?
C7 N1 C6 124.29(15) . . ?
C19 C18 C8 121.04(15) . . ?
C19 C18 C17 131.50(17) . . ?
C17 C18 C8 107.39(15) . . ?
O2 C8 N2 107.60(13) . . ?
O2 C8 C18 104.74(13) . . ?
O2 C8 C1 108.23(13) . . ?
N2 C8 C18 111.81(14) . . ?
N2 C8 C1 110.40(13) . . ?
C1 C8 C18 113.66(14) . . ?
C6 C1 C8 119.60(15) . . ?
C2 C1 C8 121.83(16) . . ?
C2 C1 C6 118.39(17) . . ?
N1 C6 C1 118.89(16) . . ?
N1 C6 C5 120.71(17) . . ?
C1 C6 C5 120.40(17) . . ?
C14 C9 N2 121.39(17) . . ?
C14 C9 C10 119.17(19) . . ?
C10 C9 N2 119.44(18) . . ?
C18 C19 H19 114.4 . . ?
C18 C19 C20 131.11(17) . . ?
C20 C19 H19 114.4 . . ?
O1 C7 N2 121.77(17) . . ?
O1 C7 N1 121.13(16) . . ?
N1 C7 N2 117.07(16) . . ?
C21 C20 C19 125.00(17) . . ?
C21 C20 C25 116.53(18) . . ?
C25 C20 C19 118.46(17) . . ?
C1 C2 H2 119.4 . . ?
C3 C2 C1 121.17(19) . . ?
C3 C2 H2 119.4 . . ?
C6 C5 H5 119.9 . . ?
C4 C5 C6 120.10(18) . . ?
C4 C5 H5 119.9 . . ?
C18 C17 H17A 111.0 . . ?
C18 C17 H17B 111.0 . . ?
C18 C17 C16 103.61(15) . . ?
H17A C17 H17B 109.0 . . ?
C16 C17 H17A 111.0 . . ?
C16 C17 H17B 111.0 . . ?
C20 C21 H21 119.7 . . ?
C22 C21 C20 120.51(19) . . ?
C22 C21 H21 119.7 . . ?
C9 C14 H14 120.3 . . ?
C9 C14 C13 119.5(2) . . ?
C13 C14 H14 120.3 . . ?
O2 C16 C17 105.99(15) . . ?
O2 C16 H16A 110.5 . . ?
O2 C16 H16B 110.5 . . ?
C17 C16 H16A 110.5 . . ?
C17 C16 H16B 110.5 . . ?
H16A C16 H16B 108.7 . . ?
C9 C10 H10 119.8 . . ?
C9 C10 C11 120.4(2) . . ?
C11 C10 H10 119.8 . . ?
C2 C3 H3 120.0 . . ?
C4 C3 C2 119.93(19) . . ?
C4 C3 H3 120.0 . . ?
C21 C22 H22 118.7 . . ?
C21 C22 C23 122.5(2) . . ?
C23 C22 H22 118.7 . . ?
C22 C23 C26 121.7(2) . . ?
C24 C23 C22 117.09(19) . . ?
C24 C23 C26 121.2(2) . . ?
C5 C4 C3 120.00(19) . . ?
C5 C4 H4 120.0 . . ?
C3 C4 H4 120.0 . . ?
C11 C12 C13 118.1(2) . . ?
C11 C12 C15 121.2(3) . . ?
C13 C12 C15 120.7(3) . . ?
C20 C25 H25 119.0 . . ?
C24 C25 C20 122.0(2) . . ?
C24 C25 H25 119.0 . . ?
C10 C11 H11 119.4 . . ?
C12 C11 C10 121.3(2) . . ?
C12 C11 H11 119.4 . . ?
C14 C13 H13 119.2 . . ?
C12 C13 C14 121.6(2) . . ?
C12 C13 H13 119.2 . . ?
C23 C24 C25 121.3(2) . . ?
C23 C24 H24 119.3 . . ?
C25 C24 H24 119.3 . . ?
C23 C26 H26A 109.5 . . ?
C23 C26 H26B 109.5 . . ?
C23 C26 H26C 109.5 . . ?
H26A C26 H26B 109.5 . . ?
H26A C26 H26C 109.5 . . ?
H26B C26 H26C 109.5 . . ?
C12 C15 H15A 109.5 . . ?
C12 C15 H15B 109.5 . . ?
C12 C15 H15C 109.5 . . ?
H15A C15 H15B 109.5 . . ?
H15A C15 H15C 109.5 . . ?
H15B C15 H15C 109.5 . . ?

loop_
_geom_bond_atom_site_label_1
_geom_bond_atom_site_label_2
_geom_bond_distance
_geom_bond_site_symmetry_2
_geom_bond_publ_flag
O2 C8 1.446(2) . ?
O2 C16 1.425(2) . ?
O1 C7 1.234(2) . ?
N2 C8 1.463(2) . ?
N2 C9 1.449(2) . ?
N2 C7 1.370(2) . ?
N1 H1 0.8600 . ?
N1 C6 1.385(2) . ?
N1 C7 1.354(2) . ?
C18 C8 1.529(2) . ?
C18 C19 1.323(3) . ?
C18 C17 1.496(3) . ?
C8 C1 1.510(2) . ?
C1 C6 1.390(2) . ?
C1 C2 1.388(2) . ?
C6 C5 1.391(3) . ?
C9 C14 1.370(3) . ?
C9 C10 1.380(3) . ?
C19 H19 0.9300 . ?
C19 C20 1.466(3) . ?
C20 C21 1.390(3) . ?
C20 C25 1.391(3) . ?
C2 H2 0.9300 . ?
C2 C3 1.379(3) . ?
C5 H5 0.9300 . ?
C5 C4 1.377(3) . ?
C17 H17A 0.9700 . ?
C17 H17B 0.9700 . ?
C17 C16 1.512(3) . ?
C21 H21 0.9300 . ?
C21 C22 1.376(3) . ?
C14 H14 0.9300 . ?
C14 C13 1.395(3) . ?
C16 H16A 0.9700 . ?
C16 H16B 0.9700 . ?
C10 H10 0.9300 . ?
C10 C11 1.381(3) . ?
C3 H3 0.9300 . ?
C3 C4 1.378(3) . ?
C22 H22 0.9300 . ?
C22 C23 1.377(3) . ?
C23 C24 1.369(3) . ?
C23 C26 1.513(3) . ?
C4 H4 0.9300 . ?
C12 C11 1.365(4) . ?
C12 C13 1.373(4) . ?
C12 C15 1.519(3) . ?
C25 H25 0.9300 . ?
C25 C24 1.374(3) . ?
C11 H11 0.9300 . ?
C13 H13 0.9300 . ?
C24 H24 0.9300 . ?
C26 H26A 0.9600 . ?
C26 H26B 0.9600 . ?
C26 H26C 0.9600 . ?
C15 H15A 0.9600 . ?
C15 H15B 0.9600 . ?
C15 H15C 0.9600 . ?

loop_
_geom_torsion_atom_site_label_1
_geom_torsion_atom_site_label_2
_geom_torsion_atom_site_label_3
_geom_torsion_atom_site_label_4
_geom_torsion
_geom_torsion_site_symmetry_1
_geom_torsion_site_symmetry_2
_geom_torsion_site_symmetry_3
_geom_torsion_site_symmetry_4
_geom_torsion_publ_flag
O2 C8 C1 C6 -94.13(18) . . . . ?
O2 C8 C1 C2 80.85(19) . . . . ?
N2 C8 C1 C6 23.4(2) . . . . ?
N2 C8 C1 C2 -161.62(16) . . . . ?
N2 C9 C14 C13 178.77(18) . . . . ?
N2 C9 C10 C11 -178.32(18) . . . . ?
N1 C6 C5 C4 -179.30(18) . . . . ?
C18 C8 C1 C6 149.97(16) . . . . ?
C18 C8 C1 C2 -35.1(2) . . . . ?
C18 C19 C20 C21 10.3(3) . . . . ?
C18 C19 C20 C25 -170.2(2) . . . . ?
C18 C17 C16 O2 27.6(2) . . . . ?
C8 O2 C16 C17 -31.7(2) . . . . ?
C8 N2 C9 C14 67.3(2) . . . . ?
C8 N2 C9 C10 -113.71(19) . . . . ?
C8 N2 C7 O1 -166.86(17) . . . . ?
C8 N2 C7 N1 15.0(3) . . . . ?
C8 C18 C19 C20 179.24(17) . . . . ?
C8 C18 C17 C16 -14.1(2) . . . . ?
C8 C1 C6 N1 -6.4(2) . . . . ?
C8 C1 C6 C5 173.73(16) . . . . ?
C8 C1 C2 C3 -173.54(17) . . . . ?
C1 C6 C5 C4 0.6(3) . . . . ?
C1 C2 C3 C4 -0.8(3) . . . . ?
C6 N1 C7 O1 -171.85(18) . . . . ?
C6 N1 C7 N2 6.3(3) . . . . ?
C6 C1 C2 C3 1.5(3) . . . . ?
C6 C5 C4 C3 0.2(3) . . . . ?
C9 N2 C8 O2 -73.33(18) . . . . ?
C9 N2 C8 C18 41.2(2) . . . . ?
C9 N2 C8 C1 168.76(14) . . . . ?
C9 N2 C7 O1 -4.0(3) . . . . ?
C9 N2 C7 N1 177.85(16) . . . . ?
C9 C14 C13 C12 -0.5(4) . . . . ?
C9 C10 C11 C12 -0.4(3) . . . . ?
C19 C18 C8 O2 178.83(16) . . . . ?
C19 C18 C8 N2 62.6(2) . . . . ?
C19 C18 C8 C1 -63.2(2) . . . . ?
C19 C18 C17 C16 162.8(2) . . . . ?
C19 C20 C21 C22 -179.07(19) . . . . ?
C19 C20 C25 C24 178.9(2) . . . . ?
C7 N2 C8 O2 89.38(19) . . . . ?
C7 N2 C8 C18 -156.14(16) . . . . ?
C7 N2 C8 C1 -28.5(2) . . . . ?
C7 N2 C9 C14 -96.5(2) . . . . ?
C7 N2 C9 C10 82.4(2) . . . . ?
C7 N1 C6 C1 -10.2(3) . . . . ?
C7 N1 C6 C5 169.72(18) . . . . ?
C20 C21 C22 C23 0.0(3) . . . . ?
C20 C25 C24 C23 0.3(4) . . . . ?
C2 C1 C6 N1 178.50(16) . . . . ?
C2 C1 C6 C5 -1.4(3) . . . . ?
C2 C3 C4 C5 -0.1(3) . . . . ?
C17 C18 C8 O2 -3.87(18) . . . . ?
C17 C18 C8 N2 -120.10(16) . . . . ?
C17 C18 C8 C1 114.07(16) . . . . ?
C17 C18 C19 C20 2.7(4) . . . . ?
C21 C20 C25 C24 -1.7(3) . . . . ?
C21 C22 C23 C24 -1.4(3) . . . . ?
C21 C22 C23 C26 179.7(2) . . . . ?
C14 C9 C10 C11 0.6(3) . . . . ?
C16 O2 C8 N2 141.14(16) . . . . ?
C16 O2 C8 C18 22.02(18) . . . . ?
C16 O2 C8 C1 -99.55(16) . . . . ?
C10 C9 C14 C13 -0.2(3) . . . . ?
C22 C23 C24 C25 1.2(3) . . . . ?
C25 C20 C21 C22 1.5(3) . . . . ?
C11 C12 C13 C14 0.7(4) . . . . ?
C13 C12 C11 C10 -0.2(3) . . . . ?
C26 C23 C24 C25 -179.8(2) . . . . ?
C15 C12 C11 C10 179.1(2) . . . . ?
C15 C12 C13 C14 -178.6(2) . . . . ?

loop_
_smtbx_masks_void_nr
_smtbx_masks_void_average_x
_smtbx_masks_void_average_y
_smtbx_masks_void_average_z
_smtbx_masks_void_volume
_smtbx_masks_void_count_electrons
_smtbx_masks_void_content
1 0.000 -0.414 0.500 457.5 69.9 ?
2 0.500 -0.399 0.000 457.5 69.9 ?
